data_2009573
loop_
_publ_author_name
'Frydenvang, K.'
'Hjelvang, G.'
'Jensen, B.'
'Martinho Do Rosario, S.M.'

_publ_section_title
;
 Structures of the choline ion in different crystal surroundings
;
_journal_issue 4
_journal_name_full 'Acta Crystallographica Section C'
_journal_page_first 617
_journal_page_last 623
_journal_paper_doi 10.1107/S0108270193007589
_journal_volume 50
_journal_year 1994
_chemical_formula_sum 'C18 H32 N2 O6'
_chemical_formula_weight 372.5
_space_group_IT_number 19
_symmetry_cell_setting orthorhombic
_symmetry_space_group_name_Hall 'P 2ac 2ab'
_symmetry_space_group_name_H-M 'P 21 21 21'
_atom_type_scat_source 'SDP (B. A. Frenz & Associates Inc., 1982)'
_cell_angle_alpha 90.
_cell_angle_beta 90.
_cell_angle_gamma 90.
_cell_formula_units_Z 4
_cell_length_a 7.951(2)
_cell_length_b 10.6133(9)
_cell_length_c 23.421(4)
_cell_measurement_reflns_used 25
_cell_measurement_temperature 105
_cell_measurement_theta_max 19.55
_cell_measurement_theta_min 16.30
_cell_volume 1976.4(6)
_diffrn_measurement_device 'Enraf-Nonius CAD-4'
_diffrn_measurement_method \w/2\q
_diffrn_radiation_type MoK\a
_diffrn_radiation_wavelength 0.71073
_diffrn_reflns_av_R_equivalents 0.014
_diffrn_reflns_limit_h_max 11
_diffrn_reflns_limit_h_min 0
_diffrn_reflns_limit_k_max 15
_diffrn_reflns_limit_k_min 0
_diffrn_reflns_limit_l_max 32
_diffrn_reflns_limit_l_min -33
_diffrn_reflns_number 7085
_diffrn_reflns_theta_max 31
_diffrn_standards_decay_% none
_diffrn_standards_interval_time 166.7
_diffrn_standards_number 3
_exptl_absorpt_coefficient_mu 0.09
_exptl_absorpt_correction_type none
_exptl_crystal_colour colourless
_exptl_crystal_density_diffrn 1.252
_exptl_crystal_description prism
_exptl_crystal_size_max 0.3
_exptl_crystal_size_mid 0.2
_exptl_crystal_size_min 0.2
_refine_diff_density_max 0.43
_refine_diff_density_min -0.33
_refine_ls_goodness_of_fit_obs 0.96
_refine_ls_number_parameters 363
_refine_ls_number_reflns 3751
_refine_ls_R_factor_obs 0.031
_refine_ls_shift/esd_max 0.34
_refine_ls_structure_factor_coef F
_refine_ls_weighting_details 'w = 1/[\s^2^(F) + 0.0009F^2^]'
_refine_ls_weighting_scheme calc
_refine_ls_wR_factor_obs 0.039
_reflns_number_observed 3751
_reflns_number_total 6180
_reflns_observed_criterion I>=5\s(I)
_cod_data_source_file ab0303.cif
_cod_data_source_block ab0303_structure_4_of_4
_cod_depositor_comments
;
The following automatic conversions were performed:

'_refine_ls_weighting_scheme' value '1/[\s^2^(F) + 0.0009F^2^]' was
changed to 'calc'. New tag '_refine_ls_weighting_details' was
created. The value of the new tag was set to 'w = 1/[\s^2^(F) +
0.0009F^2^]'.

Automatic conversion script
Id: cif_fix_values 3143 2015-03-26 13:38:13Z robertas 
;
_cod_original_cell_volume 1976.5(9)
_cod_database_code 2009573

loop_
_symmetry_equiv_pos_as_xyz
x,y,z
1/2-x,-y,1/2+z
-x,1/2+y,1/2-z
1/2+x,1/2-y,-z

loop_
_atom_site_label
_atom_site_fract_x
_atom_site_fract_y
_atom_site_fract_z
C1 .8536(2) -.09650(10) .57541(6)
C2 .7703(2) -.18130(10) .61149(6)
C3 .7779(2) -.31060(10) .59877(7)
C4 .8639(2) -.35410(10) .55139(7)
C5 .9446(2) -.2698(2) .51528(7)
C6 .9380(2) -.1420(2) .52730(7)
C7 .8683(2) .04200(10) .59062(7)
O71 .8794(2) .11970(10) .54979(5)
O72 .87450(10) .06930(10) .64244(5)
C8 .6719(2) -.13830(10) .66346(6)
O81 .54610(10) -.07040(10) .65605(5)
O82 .7225(2) -.17980(10) .71125(5)
O14 .27290(10) .15370(10) .41563(5)
C15 .1014(2) .1690(2) .43074(7)
C16 .0180(2) .24840(10) .38459(6)
N17 -.1590(2) .29210(10) .39774(5)
C18 -.1563(2) .3944(2) .44196(7)
C19 -.2671(2) .1851(2) .41812(7)
C110 -.2315(2) .3451(2) .34341(7)
O24 .1539(2) .54280(10) .19869(5)
C25 .0673(2) .4283(2) .20530(7)
C26 .1530(2) .33260(10) .24325(7)
N27 .3201(2) .28140(10) .22213(6)
C28 .4558(2) .38050(10) .22375(7)
C29 .3066(2) .2288(2) .16327(8)
C210 .3710(2) .1786(2) .26310(10)
H3 .721(2) -.367(2) .6247(8)
H4 .870(2) -.446(2) .5459(8)
H5 1.006(3) -.298(2) .4822(8)
H6 .999(2) -.082(2) .5034(8)
H151 .089(2) .209(2) .4679(8)
H152 .056(2) .083(2) .4317(8)
H161 .004(2) .203(2) .3530(7)
H162 .081(2) .323(2) .3773(7)
H181 -.275(3) .419(2) .4467(8)
H182 -.107(2) .364(2) .4764(8)
H183 -.087(2) .460(2) .4289(8)
H191 -.380(3) .218(2) .4208(9)
H192 -.262(2) .120(2) .3885(8)
H193 -.226(2) .153(2) .4529(8)
H1101 -.348(2) .373(2) .3524(8)
H1102 -.160(2) .417(2) .3323(8)
H1103 -.232(2) .279(2) .3145(8)
H251 .051(3) .393(2) .1671(9)
H252 -.041(2) .441(2) .2232(8)
H261 .080(3) .258(2) .2465(9)
H262 .177(2) .370(2) .2802(8)
H291 .410(3) .187(2) .15610(10)
H292 .215(3) .175(2) .1619(9)
H293 .294(3) .302(2) .1341(9)
H281 .561(3) .337(2) .2145(9)
H282 .426(2) .443(2) .1962(8)
H283 .456(3) .417(2) .2610(9)
H2101 .479(3) .146(8) .2507(8)
H2102 .360(3) .217(3) .3060(10)
H2103 .290(3) .113(2) .2606(9)
H24 .168(3) .574(2) .2270(10)
H14 .312(3) .225(2) .4211(9)

loop_
_geom_angle_atom_site_label_1
_geom_angle_atom_site_label_2
_geom_angle_atom_site_label_3
_geom_angle
_geom_angle_publ_flag
H14 O14 C15 103(2) yes
O14 C15 C16 107.80(10) yes
C15 C16 N17 115.50(10) yes
C16 N17 C18 110.40(10) yes
C16 N17 C19 111.40(10) yes
C16 N17 C110 107.40(10) yes
C18 N17 C19 109.60(10) yes
C18 N17 C110 108.60(10) yes
C19 N17 C110 109.40(10) yes
H24 O24 C25 111(2) yes
O24 C25 C26 115.10(10) yes
C25 C26 N27 116.30(10) yes
C26 N27 C28 111.60(10) yes
C26 N27 C29 111.90(10) yes
C26 N27 C210 106.60(10) yes
C28 N27 C29 109.60(10) yes
C28 N27 C210 107.20(10) yes
C29 N27 C210 109.70(10) yes
C2 C1 C6 119.40(10) yes
C6 C1 C7 119.10(10) yes
C2 C1 C7 121.20(10) yes
C1 C7 O71 117.40(10) yes
C1 C7 O72 117.20(10) yes
O71 C7 O72 125.50(10) yes
C1 C6 C5 121.30(10) yes
C6 C5 C4 119.3(2) yes
C1 C2 C3 118.60(10) yes
C3 C2 C8 119.10(10) yes
C1 C2 C8 122.30(10) yes
C2 C8 O81 118.50(10) yes
C2 C8 O82 116.10(10) yes
O81 C8 O82 125.40(10) yes
C2 C3 C4 121.20(10) yes
C3 C4 C5 120.20(10) yes
O14 C15 H151 112.0(10) yes
O14 C15 H152 105.0(10) yes
C16 C15 H151 110.0(10) yes
C16 C15 H152 112.0(10) yes
H151 C15 H152 111.0(10) yes
C15 C16 H161 110.0(10) yes
C15 C16 H162 111.0(10) yes
N17 C16 H161 103.0(10) yes
N17 C16 H162 106.0(10) yes
H161 C16 H162 111(2) yes
N17 C18 H181 105.0(10) yes
N17 C18 H182 110.0(10) yes
N17 C18 H183 109.0(10) yes
H181 C18 H182 113(2) yes
H181 C18 H183 113(2) yes
H182 C18 H183 107(2) yes
N17 C19 H191 106.0(10) yes
N17 C19 H192 107.0(10) yes
N17 C19 H193 110.0(10) yes
H191 C19 H192 110(2) yes
H191 C19 H193 114(2) yes
H192 C19 H193 110(2) yes
N17 C110 H1101 107.0(10) yes
N17 C110 H1102 107.0(10) yes
N17 C110 H1103 108.0(10) yes
H1101 C110 H1102 112(2) yes
H1101 C110 H1103 111(2) yes
H1102 C110 H1103 112(2) yes
O24 C25 H251 107.0(10) yes
O24 C25 H252 111.0(10) yes
C26 C25 H251 110.0(10) yes
C26 C25 H252 104.0(10) yes
H251 C25 H252 109(2) yes
C25 C26 H261 109.0(10) yes
C25 C26 H262 110.0(10) yes
N27 C26 H261 105.0(10) yes
N27 C26 H262 105.0(10) yes
H261 C26 H262 112(2) yes
N27 C28 H281 106.0(10) yes
N27 C28 H282 107.0(10) yes
N27 C28 H283 108.0(10) yes
H281 C28 H282 113(2) yes
H281 C28 H283 113(2) yes
H282 C28 H283 110(2) yes
N27 C29 H291 106.0(10) yes
N27 C29 H292 109.0(10) yes
N27 C29 H293 110.0(10) yes
H291 C29 H292 113(2) yes
H291 C29 H293 108(2) yes
H292 C29 H293 112(2) yes
N27 C210 H2101 108.0(10) yes
N27 C210 H2102 107.0(10) yes
N27 C210 H2103 108.0(10) yes
H2101 C210 H2102 119(2) yes
H2101 C210 H2103 109(2) yes
H2102 C210 H2103 106(2) yes
C2 C3 H3 117.0(10) yes
C4 C3 H3 122.0(10) yes
C3 C4 H4 117.0(10) yes
C5 C4 H4 122.0(10) yes
C4 C5 H5 121.0(10) yes
C6 C5 H5 119.0(10) yes
C1 C6 H6 118.0(10) yes
C5 C6 H6 120.0(10) yes

loop_
_geom_bond_atom_site_label_1
_geom_bond_atom_site_label_2
_geom_bond_distance
_geom_bond_publ_flag
C3 H3 0.97(2) yes
C4 H4 0.98(2) yes
C5 H5 0.97(2) yes
C6 H6 0.97(2) yes
C15 H151 0.97(2) yes
C15 H152 0.98(2) yes
C16 H161 0.89(2) yes
C16 H162 0.95(2) yes
C18 H181 0.98(2) yes
C18 H182 0.95(2) yes
C18 H183 0.94(2) yes
C19 H191 0.96(2) yes
C19 H192 0.98(2) yes
C19 H193 0.94(2) yes
C110 H1101 0.99(2) yes
C110 H1102 0.98(2) yes
C110 H1103 0.98(2) yes
C25 H251 0.98(2) yes
C25 H252 0.97(2) yes
C26 H261 0.98(2) yes
C26 H262 0.97(2) yes
C28 H281 0.97(2) yes
C28 H282 0.95(2) yes
C28 H283 0.95(2) yes
C29 H291 0.94(2) yes
C29 H292 0.92(2) yes
C29 H293 1.04(2) yes
C210 H2101 0.97(2) yes
C210 H2102 1.09(3) yes
C210 H2103 0.95(2) yes
C1 C7 1.517(2) yes
C7 O71 1.266(2) yes
C7 O72 1.249(2) yes
C1 C6 1.398(2) yes
C6 C5 1.386(2) yes
C1 C2 1.401(2) yes
C4 C5 1.389(2) yes
C2 C8 1.517(2) yes
C8 O81 1.245(2) yes
C8 O82 1.268(2) yes
C2 C3 1.405(2) yes
C3 C4 1.383(2) yes
H24 O24 0.76(2) yes
O24 C25 1.406(2) yes
C25 C26 1.512(2) yes
C26 N27 1.518(2) yes
N27 C28 1.507(2) yes
N27 C29 1.491(2) yes
N27 C210 1.509(2) yes
H14 O14 0.82(2) yes
O14 C15 1.419(2) yes
C15 C16 1.522(2) yes
C16 N17 1.514(2) yes
N17 C18 1.501(2) yes
N17 C19 1.502(2) yes
N17 C110 1.506(2) yes

loop_
_geom_torsion_atom_site_label_1
_geom_torsion_atom_site_label_2
_geom_torsion_atom_site_label_3
_geom_torsion_atom_site_label_4
_geom_torsion
_geom_torsion_publ_flag
H14 O14 C15 C16 71(2) yes
O14 C15 C16 N17 -170.90(10) yes
C15 C16 N17 C18 73.1(2) yes
C15 C16 N17 C19 -49.0(2) yes
C15 C16 N17 C110 -168.70(10) yes
H24 O24 C25 C26 -58(2) yes
O24 C25 C26 N27 -65.0(2) yes
C25 C26 N27 C28 69.3(2) yes
C25 C26 N27 C29 -53.9(3) yes
C25 C26 N27 C210 -173.90(10) yes
C7 C1 C2 C3 -172.40(10) yes
C7 C1 C6 C5 172.5(2) yes
O71 C7 C1 C2 -151.70(10) yes
O71 C7 C1 C6 34.3(2) yes
O72 C7 C1 C2 30.7(2) yes
O72 C7 C1 C6 -143.2(2) yes
C2 C1 C6 C5 -1.6(2) yes
C1 C6 C5 C4 0.8(3) yes
C3 C4 C5 C6 0.0(3) yes
C6 C1 C2 C3 1.5(2) yes
C8 C2 C1 C7 7.9(2) yes
C8 C2 C1 C6 -178.20(10) yes
C8 C2 C3 C4 179.00(10) yes
O81 C8 C2 C1 63.6(2) yes
O81 C8 C2 C3 -116.1(2) yes
O82 C8 C2 C3 -119.2(2) yes
O82 C8 C2 C3 61.1(2) yes
C1 C2 C3 C4 -0.7(2) yes
C2 C3 C4 C5 -0.1(3) yes
